data_4081327
loop_
_publ_author_name
'Jeong, Hyangsoo'
'Kozera, Daniel J.'
'Schrock, Richard R.'
'Smith, Stacey J.'
'Zhang, Jihua'
'Ren, Ning'
'Hillmyer, Marc A.'

_publ_section_title
;
 Z-Selective Ring-Opening Metathesis Polymerization of 3-Substituted
 Cyclooctenes by Monoaryloxide Pyrrolide Imido Alkylidene (MAP)
 Catalysts of Molybdenum and Tungsten
;
_journal_issue 17
_journal_name_full Organometallics
_journal_page_first 4843
_journal_paper_doi 10.1021/om400583t
_journal_volume 32
_journal_year 2013
_chemical_formula_sum 'C37 H48 Mo N2 O'
_chemical_formula_weight 632.71
_chemical_name_systematic
; 
 ? 
;
_space_group_IT_number 14
_symmetry_cell_setting monoclinic
_symmetry_space_group_name_Hall '-P 2yn'
_symmetry_space_group_name_H-M 'P 1 21/n 1'
_atom_sites_solution_hydrogens geom
_atom_sites_solution_primary direct
_atom_sites_solution_secondary difmap
_audit_creation_method SHELXL-97
_cell_angle_alpha 90.00
_cell_angle_beta 92.5340(10)
_cell_angle_gamma 90.00
_cell_formula_units_Z 4
_cell_length_a 11.8579(5)
_cell_length_b 16.2400(7)
_cell_length_c 18.1978(8)
_cell_measurement_reflns_used 9536
_cell_measurement_temperature 100(2)
_cell_measurement_theta_max 31.51
_cell_measurement_theta_min 2.44
_cell_volume 3501.0(3)
_computing_cell_refinement 'SAINT 7.46A (Bruker-AXS, 2011)'
_computing_data_collection 'APEX2 v2011.4.0 (Bruker-AXS, 2011)'
_computing_data_reduction 'SAINT 7.46A (Bruker-AXS, 2011)'
_computing_molecular_graphics 'Bruker SHELXTL'
_computing_publication_material 'Bruker SHELXTL'
_computing_structure_refinement 'SHELXL-97 (Sheldrick, 2008)'
_computing_structure_solution 'SHELXS-97 (Sheldrick, 2008)'
_diffrn_ambient_temperature 100(2)
_diffrn_detector_area_resol_mean 8.3
_diffrn_measured_fraction_theta_full 0.990
_diffrn_measured_fraction_theta_max 0.990
_diffrn_measurement_device_type 'Bruker Smart APEX2 CCD'
_diffrn_measurement_method '\f and \w scans'
_diffrn_radiation_monochromator 'Incoatec I\mS multilayer optics'
_diffrn_radiation_source 'I\mS micro-focus sealed tube'
_diffrn_radiation_type MoK\a
_diffrn_radiation_wavelength 0.71073
_diffrn_reflns_av_R_equivalents 0.0328
_diffrn_reflns_av_sigmaI/netI 0.0185
_diffrn_reflns_limit_h_max 17
_diffrn_reflns_limit_h_min -17
_diffrn_reflns_limit_k_max 23
_diffrn_reflns_limit_k_min -23
_diffrn_reflns_limit_l_max 26
_diffrn_reflns_limit_l_min -25
_diffrn_reflns_number 97895
_diffrn_reflns_theta_full 31.64
_diffrn_reflns_theta_max 31.64
_diffrn_reflns_theta_min 1.68
_exptl_absorpt_coefficient_mu 0.403
_exptl_absorpt_correction_T_max 0.9237
_exptl_absorpt_correction_T_min 0.9166
_exptl_absorpt_correction_type multi-scan
_exptl_absorpt_process_details 'SADABS (Sheldrick, 2009)'
_exptl_crystal_colour yellow
_exptl_crystal_density_diffrn 1.200
_exptl_crystal_density_method 'not measured'
_exptl_crystal_description block
_exptl_crystal_F_000 1336
_exptl_crystal_size_max 0.22
_exptl_crystal_size_mid 0.22
_exptl_crystal_size_min 0.20
_refine_diff_density_max 0.939
_refine_diff_density_min -0.907
_refine_diff_density_rms 0.055
_refine_ls_extinction_method none
_refine_ls_goodness_of_fit_ref 1.036
_refine_ls_hydrogen_treatment mixed
_refine_ls_matrix_type full
_refine_ls_number_parameters 520
_refine_ls_number_reflns 11674
_refine_ls_number_restraints 624
_refine_ls_restrained_S_all 1.022
_refine_ls_R_factor_all 0.0357
_refine_ls_R_factor_gt 0.0293
_refine_ls_shift/su_max 0.002
_refine_ls_shift/su_mean 0.000
_refine_ls_structure_factor_coef Fsqd
_refine_ls_weighting_details 'calc w=1/[\s^2^(Fo^2^)+(0.0340P)^2^+1.7800P] where P=(Fo^2^+2Fc^2^)/3'
_refine_ls_weighting_scheme calc
_refine_ls_wR_factor_gt 0.0736
_refine_ls_wR_factor_ref 0.0773
_reflns_number_gt 10162
_reflns_number_total 11674
_reflns_threshold_expression >2sigma(I)
_cod_data_source_file om400583t_si_001.cif
_cod_data_source_block x12178
_cod_depositor_comments
;
The following automatic conversions were performed:

'_symmetry_cell_setting' value 'Monoclinic' changed to 'monoclinic'
according to /home/saulius/struct/CIF-dictionaries/cif_core.dic
dictionary named 'cif_core.dic' version 2.4.2 from 2011-04-26.

Automatic conversion script
Id: cif_fix_values 1891 2012-01-12 08:04:46Z andrius 
;
_cod_original_sg_symbol_H-M P2(1)/n
_cod_database_code 4081327

loop_
_symmetry_equiv_pos_as_xyz
'x, y, z'
'-x+1/2, y+1/2, -z+1/2'
'-x, -y, -z'
'x-1/2, -y-1/2, z-1/2'

loop_
_atom_site_label
_atom_site_type_symbol
_atom_site_fract_x
_atom_site_fract_y
_atom_site_fract_z
_atom_site_U_iso_or_equiv
_atom_site_adp_type
_atom_site_occupancy
_atom_site_symmetry_multiplicity
_atom_site_calc_flag
_atom_site_refinement_flags
_atom_site_disorder_assembly
_atom_site_disorder_group
Mo1 Mo 0.075671(8) 0.806481(6) 0.174299(6) 0.02192(3) Uani 1 1 d DU . .
C1 C 0.01983(19) 0.90761(13) 0.21116(12) 0.0217(4) Uani 0.563(3) 1 d PDU A 1
H1 H -0.0588(15) 0.8983(18) 0.2078(16) 0.026 Uiso 0.563(3) 1 d PD A 1
C2 C 0.0601(5) 0.9926(6) 0.2353(5) 0.0261(9) Uani 0.563(3) 1 d PDU A 1
C3 C 0.1156(7) 1.0362(5) 0.1691(6) 0.0344(11) Uani 0.563(3) 1 d PDU A 1
H3A H 0.1839 1.0063 0.1567 0.052 Uiso 0.563(3) 1 calc PR A 1
H3B H 0.1354 1.0929 0.1828 0.052 Uiso 0.563(3) 1 calc PR A 1
H3C H 0.0622 1.0367 0.1265 0.052 Uiso 0.563(3) 1 calc PR A 1
C4 C 0.1448(5) 0.9884(5) 0.3016(4) 0.0349(10) Uani 0.563(3) 1 d PDU A 1
H4A H 0.1096 0.9609 0.3427 0.052 Uiso 0.563(3) 1 calc PR A 1
H4B H 0.1671 1.0443 0.3164 0.052 Uiso 0.563(3) 1 calc PR A 1
H4C H 0.2116 0.9573 0.2881 0.052 Uiso 0.563(3) 1 calc PR A 1
C5 C -0.0419(3) 1.0435(2) 0.2589(2) 0.0449(8) Uani 0.563(3) 1 d PDU A 1
H5A H -0.0987 1.0461 0.2182 0.067 Uiso 0.563(3) 1 calc PR A 1
H5B H -0.0171 1.0993 0.2721 0.067 Uiso 0.563(3) 1 calc PR A 1
H5C H -0.0748 1.0173 0.3015 0.067 Uiso 0.563(3) 1 calc PR A 1
N1A N 0.0949(2) 0.90418(16) 0.20852(14) 0.0267(6) Uani 0.437(3) 1 d PDU A 2
C6A C 0.0845(6) 0.9885(8) 0.2359(6) 0.0309(14) Uani 0.437(3) 1 d PDU A 2
C7A C 0.1108(12) 1.0480(8) 0.1761(8) 0.049(2) Uani 0.437(3) 1 d PDU A 2
H7A1 H 0.1862 1.0364 0.1587 0.074 Uiso 0.437(3) 1 calc PR A 2
H7A2 H 0.1085 1.1043 0.1953 0.074 Uiso 0.437(3) 1 calc PR A 2
H7A3 H 0.0548 1.0421 0.1352 0.074 Uiso 0.437(3) 1 calc PR A 2
C8A C 0.1683(8) 0.9956(8) 0.2993(6) 0.058(3) Uani 0.437(3) 1 d PDU A 2
H8A1 H 0.1513 0.9545 0.3366 0.087 Uiso 0.437(3) 1 calc PR A 2
H8A2 H 0.1641 1.0509 0.3206 0.087 Uiso 0.437(3) 1 calc PR A 2
H8A3 H 0.2444 0.9862 0.2822 0.087 Uiso 0.437(3) 1 calc PR A 2
C9A C -0.0362(4) 1.0026(4) 0.2549(4) 0.0628(14) Uani 0.437(3) 1 d PDU A 2
H9A1 H -0.0859 0.9930 0.2113 0.094 Uiso 0.437(3) 1 calc PR A 2
H9A2 H -0.0453 1.0594 0.2719 0.094 Uiso 0.437(3) 1 calc PR A 2
H9A3 H -0.0561 0.9644 0.2940 0.094 Uiso 0.437(3) 1 calc PR A 2
N1 N 0.21389(15) 0.82035(13) 0.17046(11) 0.0216(4) Uani 0.563(3) 1 d PDU A 1
C6 C 0.3347(5) 0.8210(3) 0.1550(3) 0.0251(9) Uani 0.563(3) 1 d PDU A 1
C7 C 0.3783(4) 0.7352(3) 0.1606(3) 0.0638(13) Uani 0.563(3) 1 d PDU A 1
H7A H 0.3581 0.7113 0.2077 0.096 Uiso 0.563(3) 1 calc PR A 1
H7B H 0.4606 0.7356 0.1577 0.096 Uiso 0.563(3) 1 calc PR A 1
H7C H 0.3449 0.7021 0.1202 0.096 Uiso 0.563(3) 1 calc PR A 1
C8 C 0.3496(4) 0.8568(3) 0.0786(2) 0.0495(9) Uani 0.563(3) 1 d PDU A 1
H8A H 0.3109 0.8216 0.0416 0.074 Uiso 0.563(3) 1 calc PR A 1
H8B H 0.4302 0.8594 0.0689 0.074 Uiso 0.563(3) 1 calc PR A 1
H8C H 0.3173 0.9123 0.0760 0.074 Uiso 0.563(3) 1 calc PR A 1
C9 C 0.3920(5) 0.8759(5) 0.2113(4) 0.0516(17) Uani 0.563(3) 1 d PDU A 1
H9A H 0.3562 0.9303 0.2098 0.077 Uiso 0.563(3) 1 calc PR A 1
H9B H 0.4720 0.8814 0.2007 0.077 Uiso 0.563(3) 1 calc PR A 1
H9C H 0.3854 0.8518 0.2603 0.077 Uiso 0.563(3) 1 calc PR A 1
C1A C 0.2292(5) 0.7843(8) 0.1431(8) 0.0252(8) Uani 0.310(4) 1 d PDU A 2
H1A H 0.2246 0.7391 0.1100 0.030 Uiso 0.310(4) 1 calc PR A 2
C2A C 0.3500(8) 0.8094(6) 0.1503(6) 0.0248(12) Uani 0.310(4) 1 d PDU A 2
C3A C 0.4194(5) 0.7361(4) 0.1831(5) 0.051(2) Uani 0.310(4) 1 d PDU A 2
H3A1 H 0.3939 0.7233 0.2323 0.076 Uiso 0.310(4) 1 calc PR A 2
H3A2 H 0.4996 0.7509 0.1864 0.076 Uiso 0.310(4) 1 calc PR A 2
H3A3 H 0.4087 0.6878 0.1512 0.076 Uiso 0.310(4) 1 calc PR A 2
C4A C 0.3969(5) 0.8322(5) 0.0749(3) 0.0416(13) Uani 0.310(4) 1 d PDU A 2
H4A1 H 0.3879 0.7852 0.0413 0.062 Uiso 0.310(4) 1 calc PR A 2
H4A2 H 0.4771 0.8462 0.0814 0.062 Uiso 0.310(4) 1 calc PR A 2
H4A3 H 0.3553 0.8796 0.0543 0.062 Uiso 0.310(4) 1 calc PR A 2
C5A C 0.3677(9) 0.8839(6) 0.2017(8) 0.0361(17) Uani 0.310(4) 1 d PDU A 2
H5A1 H 0.3335 0.9328 0.1785 0.054 Uiso 0.310(4) 1 calc PR A 2
H5A2 H 0.4488 0.8932 0.2110 0.054 Uiso 0.310(4) 1 calc PR A 2
H5A3 H 0.3323 0.8730 0.2484 0.054 Uiso 0.310(4) 1 calc PR A 2
C1B C 0.2270(11) 0.7778(19) 0.1431(19) 0.0252(8) Uani 0.127(3) 1 d PDU A 3
H1B H 0.2189 0.7319 0.1110 0.030 Uiso 0.127(3) 1 calc PR A 3
C2B C 0.3500(14) 0.7987(9) 0.1493(9) 0.0248(12) Uani 0.127(3) 1 d PDU A 3
C3B C 0.4244(14) 0.7319(11) 0.1138(12) 0.061(4) Uani 0.127(3) 1 d PDU A 3
H3B1 H 0.3954 0.6771 0.1253 0.092 Uiso 0.127(3) 1 calc PR A 3
H3B2 H 0.5024 0.7370 0.1333 0.092 Uiso 0.127(3) 1 calc PR A 3
H3B3 H 0.4222 0.7396 0.0603 0.092 Uiso 0.127(3) 1 calc PR A 3
C4B C 0.3745(13) 0.8868(9) 0.1236(12) 0.057(4) Uani 0.127(3) 1 d PDU A 3
H4B1 H 0.3406 0.8952 0.0741 0.086 Uiso 0.127(3) 1 calc PR A 3
H4B2 H 0.4563 0.8951 0.1228 0.086 Uiso 0.127(3) 1 calc PR A 3
H4B3 H 0.3423 0.9263 0.1575 0.086 Uiso 0.127(3) 1 calc PR A 3
C5B C 0.3943(10) 0.7914(12) 0.2298(7) 0.050(3) Uani 0.127(3) 1 d PDU A 3
H5B1 H 0.3528 0.8295 0.2604 0.074 Uiso 0.127(3) 1 calc PR A 3
H5B2 H 0.4748 0.8050 0.2332 0.074 Uiso 0.127(3) 1 calc PR A 3
H5B3 H 0.3834 0.7349 0.2471 0.074 Uiso 0.127(3) 1 calc PR A 3
N2 N 0.05782(10) 0.73343(7) 0.26384(7) 0.0293(2) Uani 1 1 d . A .
C10 C -0.01800(12) 0.74406(10) 0.31838(9) 0.0357(3) Uani 1 1 d . . .
H10 H -0.0609 0.7926 0.3256 0.043 Uiso 1 1 calc R A .
C11 C -0.02228(13) 0.67435(10) 0.36053(9) 0.0370(3) Uani 1 1 d . A .
H11 H -0.0683 0.6658 0.4013 0.044 Uiso 1 1 calc R . .
C12 C 0.05425(15) 0.61789(10) 0.33209(9) 0.0401(3) Uani 1 1 d . . .
H12 H 0.0699 0.5640 0.3500 0.048 Uiso 1 1 calc R A .
C13 C 0.10197(15) 0.65526(9) 0.27377(8) 0.0368(3) Uani 1 1 d . A .
H13 H 0.1573 0.6311 0.2444 0.044 Uiso 1 1 calc R . .
O1 O -0.02344(8) 0.77103(6) 0.09697(5) 0.02756(19) Uani 1 1 d . A .
C21 C -0.09671(10) 0.75381(8) 0.04001(7) 0.0243(2) Uani 1 1 d . . .
C22 C -0.20835(11) 0.78225(9) 0.04141(7) 0.0274(2) Uani 1 1 d . A .
C23 C -0.28209(12) 0.76315(11) -0.01806(8) 0.0371(3) Uani 1 1 d . . .
H23 H -0.3579 0.7820 -0.0183 0.045 Uiso 1 1 calc R A .
C24 C -0.24628(14) 0.71702(12) -0.07682(9) 0.0420(4) Uani 1 1 d . A .
H24 H -0.2972 0.7049 -0.1172 0.050 Uiso 1 1 calc R . .
C25 C -0.13585(13) 0.68870(10) -0.07642(8) 0.0355(3) Uani 1 1 d . . .
H25 H -0.1119 0.6566 -0.1165 0.043 Uiso 1 1 calc R A .
C26 C -0.05928(11) 0.70662(8) -0.01814(7) 0.0260(2) Uani 1 1 d . A .
C31 C -0.24571(10) 0.83099(9) 0.10554(7) 0.0274(2) Uani 1 1 d . . .
C32 C -0.26228(13) 0.91612(10) 0.09900(8) 0.0342(3) Uani 1 1 d . A .
C33 C -0.29748(13) 0.96035(10) 0.15966(9) 0.0360(3) Uani 1 1 d . . .
H33 H -0.3105 1.0179 0.1548 0.043 Uiso 1 1 calc R A .
C34 C -0.31405(11) 0.92286(9) 0.22678(8) 0.0316(3) Uani 1 1 d . A .
C35 C -0.29632(11) 0.83845(9) 0.23237(8) 0.0288(3) Uani 1 1 d . . .
H35 H -0.3072 0.8119 0.2780 0.035 Uiso 1 1 calc R A .
C36 C -0.26302(10) 0.79169(8) 0.17273(8) 0.0266(2) Uani 1 1 d . A .
C37 C -0.2401(2) 0.96036(12) 0.02830(10) 0.0540(5) Uani 1 1 d . . .
H37A H -0.2955 0.9428 -0.0101 0.081 Uiso 1 1 calc R A .
H37B H -0.1639 0.9472 0.0132 0.081 Uiso 1 1 calc R . .
H37C H -0.2466 1.0199 0.0358 0.081 Uiso 1 1 calc R . .
C38 C -0.35054(14) 0.97221(11) 0.29191(10) 0.0414(4) Uani 1 1 d . . .
H38A H -0.3814 0.9350 0.3284 0.062 Uiso 1 1 calc R A .
H38B H -0.4085 1.0120 0.2756 0.062 Uiso 1 1 calc R . .
H38C H -0.2854 1.0016 0.3141 0.062 Uiso 1 1 calc R . .
C39 C -0.24731(13) 0.69999(9) 0.18132(9) 0.0335(3) Uani 1 1 d . . .
H39A H -0.1667 0.6867 0.1812 0.050 Uiso 1 1 calc R A .
H39B H -0.2872 0.6716 0.1404 0.050 Uiso 1 1 calc R . .
H39C H -0.2778 0.6821 0.2279 0.050 Uiso 1 1 calc R . .
C41 C 0.05975(11) 0.67652(8) -0.01739(7) 0.0241(2) Uani 1 1 d . . .
C42 C 0.13913(12) 0.71705(9) -0.05916(7) 0.0284(3) Uani 1 1 d . A .
C43 C 0.24913(13) 0.68680(10) -0.05914(8) 0.0351(3) Uani 1 1 d . . .
H43 H 0.3033 0.7146 -0.0871 0.042 Uiso 1 1 calc R A .
C44 C 0.28146(13) 0.61739(11) -0.01949(9) 0.0398(3) Uani 1 1 d . A .
C45 C 0.20219(14) 0.57901(10) 0.02273(8) 0.0360(3) Uani 1 1 d . . .
H45 H 0.2237 0.5317 0.0506 0.043 Uiso 1 1 calc R A .
C46 C 0.09209(12) 0.60801(9) 0.02526(7) 0.0284(3) Uani 1 1 d . A .
C47 C 0.10815(15) 0.79417(10) -0.10197(9) 0.0401(4) Uani 1 1 d . . .
H47A H 0.0526 0.7806 -0.1416 0.060 Uiso 1 1 calc R A .
H47B H 0.1759 0.8172 -0.1231 0.060 Uiso 1 1 calc R . .
H47C H 0.0759 0.8347 -0.0690 0.060 Uiso 1 1 calc R . .
C48 C 0.40029(17) 0.58411(16) -0.02185(13) 0.0644(6) Uani 1 1 d . . .
H48A H 0.4233 0.5612 0.0263 0.097 Uiso 1 1 calc R A .
H48B H 0.4518 0.6287 -0.0341 0.097 Uiso 1 1 calc R . .
H48C H 0.4028 0.5408 -0.0593 0.097 Uiso 1 1 calc R . .
C49 C 0.01031(15) 0.56658(10) 0.07462(8) 0.0377(3) Uani 1 1 d . . .
H49A H 0.0395 0.5122 0.0891 0.057 Uiso 1 1 calc R A .
H49B H -0.0630 0.5603 0.0482 0.057 Uiso 1 1 calc R . .
H49C H 0.0013 0.6003 0.1186 0.057 Uiso 1 1 calc R . .

loop_
_atom_site_aniso_label
_atom_site_aniso_U_11
_atom_site_aniso_U_22
_atom_site_aniso_U_33
_atom_site_aniso_U_23
_atom_site_aniso_U_13
_atom_site_aniso_U_12
Mo1 0.01823(5) 0.02221(5) 0.02472(5) -0.00475(4) -0.00592(3) 0.00086(3)
C1 0.0188(10) 0.0224(9) 0.0239(9) -0.0022(7) -0.0016(7) 0.0002(7)
C2 0.028(2) 0.0198(14) 0.0307(16) -0.0049(11) -0.0025(15) 0.0003(16)
C3 0.037(2) 0.025(2) 0.042(2) 0.0037(18) 0.0049(16) 0.0012(16)
C4 0.0335(18) 0.034(2) 0.0369(17) -0.0060(15) -0.0008(13) 0.0007(16)
C5 0.0321(13) 0.0325(15) 0.071(2) -0.0198(16) 0.0083(13) 0.0022(12)
N1A 0.0270(14) 0.0264(12) 0.0264(12) -0.0047(9) -0.0023(9) -0.0033(9)
C6A 0.033(3) 0.025(2) 0.035(2) -0.0077(17) 0.000(2) -0.003(3)
C7A 0.074(5) 0.035(4) 0.038(3) 0.002(3) -0.006(3) 0.014(3)
C8A 0.071(5) 0.043(3) 0.057(4) 0.015(3) -0.030(4) -0.010(4)
C9A 0.044(2) 0.050(3) 0.095(4) -0.034(3) 0.012(2) 0.004(2)
N1 0.0171(8) 0.0240(9) 0.0236(9) -0.0012(7) 0.0002(6) 0.0003(6)
C6 0.0195(17) 0.0283(18) 0.0278(15) 0.0074(13) 0.0034(11) 0.0017(12)
C7 0.044(2) 0.0389(18) 0.111(4) 0.022(2) 0.028(2) 0.0144(17)
C8 0.049(2) 0.060(2) 0.0405(17) 0.0158(16) 0.0128(16) -0.0033(19)
C9 0.032(3) 0.074(4) 0.049(3) -0.013(2) 0.000(2) -0.007(2)
C1A 0.0202(11) 0.031(2) 0.0238(13) 0.0030(16) -0.0022(10) -0.0005(11)
C2A 0.0167(18) 0.026(3) 0.0312(19) -0.0001(17) -0.0029(15) -0.0037(18)
C3A 0.026(3) 0.028(2) 0.096(5) 0.023(3) -0.028(3) -0.005(2)
C4A 0.027(3) 0.054(4) 0.045(3) 0.007(2) 0.014(2) -0.001(2)
C5A 0.023(4) 0.030(2) 0.055(4) -0.005(2) -0.008(3) 0.000(2)
C1B 0.0202(11) 0.031(2) 0.0238(13) 0.0030(16) -0.0022(10) -0.0005(11)
C2B 0.0167(18) 0.026(3) 0.0312(19) -0.0001(17) -0.0029(15) -0.0037(18)
C3B 0.045(6) 0.058(7) 0.084(9) -0.007(7) 0.021(8) 0.013(6)
C4B 0.041(6) 0.044(5) 0.088(9) 0.031(6) 0.018(7) 0.001(4)
C5B 0.021(4) 0.092(9) 0.035(4) 0.020(5) -0.006(3) -0.002(6)
N2 0.0268(5) 0.0269(5) 0.0333(6) 0.0007(4) -0.0092(4) -0.0015(4)
C10 0.0225(6) 0.0337(7) 0.0505(9) 0.0040(6) -0.0015(6) 0.0009(5)
C11 0.0305(7) 0.0389(8) 0.0413(8) 0.0036(6) -0.0014(6) -0.0035(6)
C12 0.0508(9) 0.0295(7) 0.0395(8) 0.0035(6) -0.0023(7) 0.0029(6)
C13 0.0499(9) 0.0271(7) 0.0333(7) -0.0018(5) 0.0001(6) 0.0059(6)
O1 0.0207(4) 0.0397(5) 0.0219(4) -0.0072(4) -0.0026(3) -0.0035(4)
C21 0.0205(5) 0.0316(6) 0.0205(5) -0.0045(4) -0.0034(4) -0.0008(4)
C22 0.0210(5) 0.0362(7) 0.0249(6) -0.0059(5) -0.0022(4) 0.0023(5)
C23 0.0245(6) 0.0529(9) 0.0331(7) -0.0103(6) -0.0089(5) 0.0079(6)
C24 0.0328(7) 0.0612(10) 0.0306(7) -0.0151(7) -0.0146(6) 0.0079(7)
C25 0.0337(7) 0.0475(9) 0.0247(6) -0.0127(6) -0.0076(5) 0.0074(6)
C26 0.0240(6) 0.0328(6) 0.0208(5) -0.0037(5) -0.0029(4) 0.0032(5)
C31 0.0189(5) 0.0343(6) 0.0287(6) -0.0072(5) -0.0010(4) 0.0016(5)
C32 0.0332(7) 0.0361(7) 0.0333(7) -0.0015(6) -0.0005(5) 0.0043(6)
C33 0.0340(7) 0.0301(7) 0.0437(8) -0.0066(6) 0.0003(6) 0.0061(6)
C34 0.0223(6) 0.0355(7) 0.0371(7) -0.0118(6) 0.0033(5) 0.0014(5)
C35 0.0216(5) 0.0340(7) 0.0312(6) -0.0077(5) 0.0046(5) -0.0043(5)
C36 0.0180(5) 0.0303(6) 0.0315(6) -0.0078(5) 0.0019(4) -0.0032(4)
C37 0.0784(14) 0.0430(10) 0.0408(9) 0.0062(7) 0.0046(9) 0.0086(9)
C38 0.0362(8) 0.0426(8) 0.0460(9) -0.0176(7) 0.0073(6) 0.0039(6)
C39 0.0334(7) 0.0299(7) 0.0377(7) -0.0074(5) 0.0081(6) -0.0061(5)
C41 0.0254(6) 0.0275(6) 0.0193(5) -0.0017(4) -0.0013(4) 0.0041(4)
C42 0.0301(6) 0.0299(6) 0.0253(6) 0.0028(5) 0.0027(5) 0.0057(5)
C43 0.0298(7) 0.0430(8) 0.0331(7) 0.0046(6) 0.0083(5) 0.0062(6)
C44 0.0316(7) 0.0506(9) 0.0371(7) 0.0034(7) 0.0018(6) 0.0171(7)
C45 0.0417(8) 0.0355(7) 0.0305(7) 0.0063(6) -0.0022(6) 0.0141(6)
C46 0.0340(7) 0.0281(6) 0.0229(5) 0.0012(5) 0.0000(5) 0.0018(5)
C47 0.0463(9) 0.0363(8) 0.0385(8) 0.0123(6) 0.0105(7) 0.0107(7)
C48 0.0426(10) 0.0897(17) 0.0613(12) 0.0128(11) 0.0089(9) 0.0358(11)
C49 0.0477(9) 0.0337(7) 0.0321(7) 0.0042(6) 0.0056(6) -0.0047(6)

loop_
_atom_type_symbol
_atom_type_description
_atom_type_scat_dispersion_real
_atom_type_scat_dispersion_imag
_atom_type_scat_source
C C 0.0033 0.0016 'International Tables Vol C Tables 4.2.6.8 and 6.1.1.4'
H H 0.0000 0.0000 'International Tables Vol C Tables 4.2.6.8 and 6.1.1.4'
N N 0.0061 0.0033 'International Tables Vol C Tables 4.2.6.8 and 6.1.1.4'
O O 0.0106 0.0060 'International Tables Vol C Tables 4.2.6.8 and 6.1.1.4'
Mo Mo -1.6832 0.6857 'International Tables Vol C Tables 4.2.6.8 and 6.1.1.4'

loop_
_geom_angle_atom_site_label_1
_geom_angle_atom_site_label_2
_geom_angle_atom_site_label_3
_geom_angle
N1 Mo1 N1A 76.94(12)
N1 Mo1 O1 126.52(8)
N1A Mo1 O1 128.49(9)
N1 Mo1 C1 104.91(10)
N1A Mo1 C1 28.03(10)
O1 Mo1 C1 108.16(7)
N1 Mo1 C1B 26.1(8)
N1A Mo1 C1B 102.5(8)
O1 Mo1 C1B 105.1(9)
C1 Mo1 C1B 130.1(8)
N1 Mo1 C1A 23.5(3)
N1A Mo1 C1A 99.5(4)
O1 Mo1 C1A 106.5(4)
C1 Mo1 C1A 127.0(4)
C1B Mo1 C1A 3.2(13)
N1 Mo1 N2 104.53(7)
N1A Mo1 N2 105.39(9)
O1 Mo1 N2 109.68(4)
C1 Mo1 N2 99.83(7)
C1B Mo1 N2 102.8(11)
C1A Mo1 N2 104.8(5)
C2 C1 Mo1 140.9(3)
C2 C1 H1 117.5(18)
Mo1 C1 H1 101.3(18)
C1 C2 C4 111.9(6)
C1 C2 C5 109.1(4)
C4 C2 C5 107.3(6)
C1 C2 C3 109.0(6)
C4 C2 C3 110.0(6)
C5 C2 C3 109.5(6)
C6A N1A Mo1 167.5(4)
N1A C6A C8A 105.8(8)
N1A C6A C7A 109.5(9)
C8A C6A C7A 111.0(10)
N1A C6A C9A 108.4(7)
C8A C6A C9A 114.7(8)
C7A C6A C9A 107.5(9)
C6A C7A H7A1 109.5
C6A C7A H7A2 109.5
H7A1 C7A H7A2 109.5
C6A C7A H7A3 109.5
H7A1 C7A H7A3 109.5
H7A2 C7A H7A3 109.5
C6A C8A H8A1 109.5
C6A C8A H8A2 109.5
H8A1 C8A H8A2 109.5
C6A C8A H8A3 109.5
H8A1 C8A H8A3 109.5
H8A2 C8A H8A3 109.5
C6A C9A H9A1 109.5
C6A C9A H9A2 109.5
H9A1 C9A H9A2 109.5
C6A C9A H9A3 109.5
H9A1 C9A H9A3 109.5
H9A2 C9A H9A3 109.5
C6 N1 Mo1 168.7(3)
N1 C6 C7 108.5(4)
N1 C6 C9 106.8(4)
C7 C6 C9 111.3(6)
N1 C6 C8 109.3(4)
C7 C6 C8 111.5(4)
C9 C6 C8 109.3(5)
C2A C1A Mo1 145.5(8)
C2A C1A H1A 107.2
Mo1 C1A H1A 107.2
C1A C2A C5A 112.0(9)
C1A C2A C4A 111.7(9)
C5A C2A C4A 107.9(9)
C1A C2A C3A 108.4(8)
C5A C2A C3A 108.2(8)
C4A C2A C3A 108.6(7)
C2A C3A H3A1 109.5
C2A C3A H3A2 109.5
H3A1 C3A H3A2 109.5
C2A C3A H3A3 109.5
H3A1 C3A H3A3 109.5
H3A2 C3A H3A3 109.5
C2A C4A H4A1 109.5
C2A C4A H4A2 109.5
H4A1 C4A H4A2 109.5
C2A C4A H4A3 109.5
H4A1 C4A H4A3 109.5
H4A2 C4A H4A3 109.5
C2A C5A H5A1 109.5
C2A C5A H5A2 109.5
H5A1 C5A H5A2 109.5
C2A C5A H5A3 109.5
H5A1 C5A H5A3 109.5
H5A2 C5A H5A3 109.5
C2B C1B Mo1 145.6(18)
C2B C1B H1B 107.2
Mo1 C1B H1B 107.2
C1B C2B C4B 112.6(16)
C1B C2B C5B 110.1(16)
C4B C2B C5B 107.5(14)
C1B C2B C3B 112.3(13)
C4B C2B C3B 113.8(15)
C5B C2B C3B 99.6(14)
C10 N2 C13 106.03(12)
C10 N2 Mo1 126.71(10)
C13 N2 Mo1 126.02(10)
C11 C10 N2 109.94(14)
C11 C10 H10 125.0
N2 C10 H10 125.0
C10 C11 C12 107.01(15)
C10 C11 H11 126.5
C12 C11 H11 126.5
C13 C12 C11 107.02(14)
C13 C12 H12 126.5
C11 C12 H12 126.5
C12 C13 N2 109.99(14)
C12 C13 H13 125.0
N2 C13 H13 125.0
C21 O1 Mo1 174.14(10)
O1 C21 C26 118.69(11)
O1 C21 C22 119.52(11)
C26 C21 C22 121.78(11)
C23 C22 C21 118.16(12)
C23 C22 C31 121.76(12)
C21 C22 C31 120.08(11)
C24 C23 C22 121.00(13)
C24 C23 H23 119.5
C22 C23 H23 119.5
C23 C24 C25 119.72(13)
C23 C24 H24 120.1
C25 C24 H24 120.1
C24 C25 C26 121.12(13)
C24 C25 H25 119.4
C26 C25 H25 119.4
C21 C26 C25 118.22(12)
C21 C26 C41 120.34(11)
C25 C26 C41 121.43(12)
C32 C31 C36 119.86(13)
C32 C31 C22 120.13(13)
C36 C31 C22 120.00(13)
C33 C32 C31 119.10(14)
C33 C32 C37 119.95(15)
C31 C32 C37 120.94(14)
C34 C33 C32 121.98(14)
C34 C33 H33 119.0
C32 C33 H33 119.0
C33 C34 C35 118.07(13)
C33 C34 C38 121.01(14)
C35 C34 C38 120.92(14)
C34 C35 C36 121.79(14)
C34 C35 H35 119.1
C36 C35 H35 119.1
C35 C36 C31 119.19(13)
C35 C36 C39 119.64(13)
C31 C36 C39 121.17(12)
C32 C37 H37A 109.5
C32 C37 H37B 109.5
H37A C37 H37B 109.5
C32 C37 H37C 109.5
H37A C37 H37C 109.5
H37B C37 H37C 109.5
C34 C38 H38A 109.5
C34 C38 H38B 109.5
H38A C38 H38B 109.5
C34 C38 H38C 109.5
H38A C38 H38C 109.5
H38B C38 H38C 109.5
C36 C39 H39A 109.5
C36 C39 H39B 109.5
H39A C39 H39B 109.5
C36 C39 H39C 109.5
H39A C39 H39C 109.5
H39B C39 H39C 109.5
C42 C41 C46 120.01(12)
C42 C41 C26 119.94(12)
C46 C41 C26 120.05(12)
C43 C42 C41 119.07(13)
C43 C42 C47 119.88(13)
C41 C42 C47 121.02(13)
C44 C43 C42 121.67(14)
C44 C43 H43 119.2
C42 C43 H43 119.2
C43 C44 C45 118.42(14)
C43 C44 C48 120.91(16)
C45 C44 C48 120.67(16)
C44 C45 C46 121.73(13)
C44 C45 H45 119.1
C46 C45 H45 119.1
C45 C46 C41 119.04(13)
C45 C46 C49 119.84(13)
C41 C46 C49 121.11(13)
C42 C47 H47A 109.5
C42 C47 H47B 109.5
H47A C47 H47B 109.5
C42 C47 H47C 109.5
H47A C47 H47C 109.5
H47B C47 H47C 109.5
C44 C48 H48A 109.5
C44 C48 H48B 109.5
H48A C48 H48B 109.5
C44 C48 H48C 109.5
H48A C48 H48C 109.5
H48B C48 H48C 109.5
C46 C49 H49A 109.5
C46 C49 H49B 109.5
H49A C49 H49B 109.5
C46 C49 H49C 109.5
H49A C49 H49C 109.5
H49B C49 H49C 109.5

loop_
_geom_bond_atom_site_label_1
_geom_bond_atom_site_label_2
_geom_bond_distance
Mo1 N1 1.6590(18)
Mo1 N1A 1.716(3)
Mo1 O1 1.8833(9)
Mo1 C1 1.904(2)
Mo1 C1B 1.962(13)
Mo1 C1A 1.965(6)
Mo1 N2 2.0342(12)
C1 C2 1.519(10)
C1 H1 0.944(17)
C2 C4 1.537(7)
C2 C5 1.541(7)
C2 C3 1.567(8)
C3 H3A 0.9800
C3 H3B 0.9800
C3 H3C 0.9800
C4 H4A 0.9800
C4 H4B 0.9800
C4 H4C 0.9800
C5 H5A 0.9800
C5 H5B 0.9800
C5 H5C 0.9800
N1A C6A 1.464(13)
C6A C8A 1.494(10)
C6A C7A 1.497(11)
C6A C9A 1.505(8)
C7A H7A1 0.9800
C7A H7A2 0.9800
C7A H7A3 0.9800
C8A H8A1 0.9800
C8A H8A2 0.9800
C8A H8A3 0.9800
C9A H9A1 0.9800
C9A H9A2 0.9800
C9A H9A3 0.9800
N1 C6 1.472(6)
C6 C7 1.489(6)
C6 C9 1.499(7)
C6 C8 1.524(6)
C7 H7A 0.9800
C7 H7B 0.9800
C7 H7C 0.9800
C8 H8A 0.9800
C8 H8B 0.9800
C8 H8C 0.9800
C9 H9A 0.9800
C9 H9B 0.9800
C9 H9C 0.9800
C1A C2A 1.489(10)
C1A H1A 0.9500
C2A C5A 1.538(11)
C2A C4A 1.547(11)
C2A C3A 1.552(10)
C3A H3A1 0.9800
C3A H3A2 0.9800
C3A H3A3 0.9800
C4A H4A1 0.9800
C4A H4A2 0.9800
C4A H4A3 0.9800
C5A H5A1 0.9800
C5A H5A2 0.9800
C5A H5A3 0.9800
C1B C2B 1.497(14)
C1B H1B 0.9500
C2B C4B 1.538(13)
C2B C5B 1.538(13)
C2B C3B 1.556(13)
C3B H3B1 0.9800
C3B H3B2 0.9800
C3B H3B3 0.9800
C4B H4B1 0.9800
C4B H4B2 0.9800
C4B H4B3 0.9800
C5B H5B1 0.9800
C5B H5B2 0.9800
C5B H5B3 0.9800
N2 C10 1.379(2)
N2 C13 1.3821(19)
C10 C11 1.370(2)
C10 H10 0.9500
C11 C12 1.405(2)
C11 H11 0.9500
C12 C13 1.367(2)
C12 H12 0.9500
C13 H13 0.9500
O1 C21 1.3519(14)
C21 C26 1.3949(17)
C21 C22 1.4034(17)
C22 C23 1.3958(18)
C22 C31 1.4934(18)
C23 C24 1.388(2)
C23 H23 0.9500
C24 C25 1.388(2)
C24 H24 0.9500
C25 C26 1.3959(18)
C25 H25 0.9500
C26 C41 1.4932(18)
C31 C32 1.401(2)
C31 C36 1.402(2)
C32 C33 1.396(2)
C32 C37 1.507(2)
C33 C34 1.387(2)
C33 H33 0.9500
C34 C35 1.390(2)
C34 C38 1.510(2)
C35 C36 1.3957(18)
C35 H35 0.9500
C36 C39 1.508(2)
C37 H37A 0.9800
C37 H37B 0.9800
C37 H37C 0.9800
C38 H38A 0.9800
C38 H38B 0.9800
C38 H38C 0.9800
C39 H39A 0.9800
C39 H39B 0.9800
C39 H39C 0.9800
C41 C42 1.4001(19)
C41 C46 1.4003(18)
C42 C43 1.394(2)
C42 C47 1.512(2)
C43 C44 1.383(2)
C43 H43 0.9500
C44 C45 1.388(2)
C44 C48 1.512(2)
C45 C46 1.391(2)
C45 H45 0.9500
C46 C49 1.509(2)
C47 H47A 0.9800
C47 H47B 0.9800
C47 H47C 0.9800
C48 H48A 0.9800
C48 H48B 0.9800
C48 H48C 0.9800
C49 H49A 0.9800
C49 H49B 0.9800
C49 H49C 0.9800
